data_4106323
loop_
_publ_author_name
'Volodymyr Lyaskovskyy'
'Niels Elders'
'Andreas W. Ehlers'
'Martin Lutz'
'J. Chris Slootweg'
'Koop Lammertsma'

_publ_contact_author_address
; Bijvoet Center for Biomolecular Research
  Crystal and Structural Chemistry
  Utrecht University
  Padualaan 8
  3584 CH Utrecht
  The Netherlands
;
_publ_contact_author_email m.lutz@uu.nl
_publ_contact_author_fax '[+31] 30 2533940'
_publ_contact_author_name 'Martin Lutz'
_publ_contact_author_phone '[+31] 30 2533902'
_publ_section_title
;
 Remarkable Metal-Complexed Phosphorus Analogues of the
 Cyclopropenylcarbene-Cyclobutadiene Rearrangement
;
_journal_name_full 'Journal of the American Chemical Society'
_journal_page_first 9704
_journal_page_last 9707
_journal_paper_doi 10.1021/ja203083c
_journal_volume 133
_journal_year 2011
_chemical_formula_moiety 'C19 H27 O4 P W'
_chemical_formula_sum 'C19 H27 O4 P W'
_chemical_formula_weight 534.23
_chemical_name_systematic
; 
 ? 
;
_space_group_IT_number 62
_symmetry_cell_setting orthorhombic
_symmetry_space_group_name_Hall '-P 2ac 2n'
_symmetry_space_group_name_H-M 'P n m a'
_atom_sites_solution_hydrogens difmap
_atom_sites_solution_primary direct
_atom_sites_solution_secondary difmap
_audit_creation_method SHELXL-97
_cell_angle_alpha 90.00
_cell_angle_beta 90.00
_cell_angle_gamma 90.00
_cell_formula_units_Z 4
_cell_length_a 12.47483(15)
_cell_length_b 16.83580(7)
_cell_length_c 9.7775(3)
_cell_measurement_reflns_used 24130
_cell_measurement_temperature 150(2)
_cell_measurement_theta_max 27.50
_cell_measurement_theta_min 2.08
_cell_volume 2053.51(7)
_computing_cell_refinement Peakref
_computing_data_collection 'Nonius COLLECT'
_computing_data_reduction 'Eval14, Sadabs'
_computing_structure_refinement 'SHELXL-97 (Sheldrick, 1997)'
_computing_structure_solution 'SHELXS-97 (Sheldrick, 1990)'
_diffrn_ambient_temperature 150(2)
_diffrn_measured_fraction_theta_full 1.000
_diffrn_measured_fraction_theta_max 1.000
_diffrn_measurement_device_type 'Nonius KappaCCD'
_diffrn_measurement_method '\f and \w scans'
_diffrn_radiation_monochromator graphite
_diffrn_radiation_source 'rotating anode'
_diffrn_radiation_type MoK\a
_diffrn_radiation_wavelength 0.71073
_diffrn_reflns_av_R_equivalents 0.0232
_diffrn_reflns_av_sigmaI/netI 0.0084
_diffrn_reflns_limit_h_max 16
_diffrn_reflns_limit_h_min -16
_diffrn_reflns_limit_k_max 21
_diffrn_reflns_limit_k_min -21
_diffrn_reflns_limit_l_max 12
_diffrn_reflns_limit_l_min -12
_diffrn_reflns_number 41367
_diffrn_reflns_theta_full 27.50
_diffrn_reflns_theta_max 27.50
_diffrn_reflns_theta_min 2.41
_exptl_absorpt_coefficient_mu 5.722
_exptl_absorpt_correction_T_max 0.5477
_exptl_absorpt_correction_T_min 0.1190
_exptl_absorpt_correction_type analytical
_exptl_absorpt_process_details SADABS-2008/1
_exptl_crystal_colour orange
_exptl_crystal_density_diffrn 1.728
_exptl_crystal_description plate
_exptl_crystal_F_000 1048
_exptl_crystal_size_max 0.54
_exptl_crystal_size_mid 0.42
_exptl_crystal_size_min 0.12
_refine_diff_density_max 0.845
_refine_diff_density_min -0.401
_refine_diff_density_rms 0.057
_refine_ls_extinction_coef 0.00099(5)
_refine_ls_extinction_expression Fc^*^=kFc[1+0.001xFc^2^\l^3^/sin(2\q)]^-1/4^
_refine_ls_extinction_method SHELXL
_refine_ls_goodness_of_fit_ref 1.193
_refine_ls_hydrogen_treatment refall
_refine_ls_matrix_type full
_refine_ls_number_parameters 177
_refine_ls_number_reflns 2437
_refine_ls_number_restraints 0
_refine_ls_restrained_S_all 1.193
_refine_ls_R_factor_all 0.0144
_refine_ls_R_factor_gt 0.0113
_refine_ls_shift/su_max 0.001
_refine_ls_shift/su_mean 0.000
_refine_ls_structure_factor_coef Fsqd
_refine_ls_weighting_details 'calc w=1/[\s^2^(Fo^2^)+(0.0071P)^2^+1.3534P] where P=(Fo^2^+2Fc^2^)/3'
_refine_ls_weighting_scheme calc
_refine_ls_wR_factor_gt 0.0237
_refine_ls_wR_factor_ref 0.0246
_reflns_number_gt 2212
_reflns_number_total 2437
_reflns_threshold_expression I>2\s(I)
_cod_data_source_file ja203083c_si_002_1.cif
_cod_data_source_block s4298a
_cod_database_code 4106323

loop_
_symmetry_equiv_pos_as_xyz
'x, y, z'
'-x+1/2, -y, z+1/2'
'x+1/2, -y+1/2, -z+1/2'
'-x, y+1/2, -z'
'-x, -y, -z'
'x-1/2, y, -z-1/2'
'-x-1/2, y-1/2, z-1/2'
'x, -y-1/2, z'

loop_
_atom_site_label
_atom_site_type_symbol
_atom_site_fract_x
_atom_site_fract_y
_atom_site_fract_z
_atom_site_U_iso_or_equiv
_atom_site_adp_type
_atom_site_occupancy
_atom_site_symmetry_multiplicity
_atom_site_calc_flag
_atom_site_refinement_flags
W1 W 0.148325(6) 0.2500 0.374220(9) 0.01495(4) Uani 1 2 d S
P1 P 0.34820(4) 0.2500 0.38811(6) 0.01902(11) Uani 1 2 d S
O1 O -0.04691(11) 0.36294(9) 0.44641(15) 0.0406(3) Uani 1 1 d .
O2 O 0.15064(13) 0.36431(8) 0.11808(14) 0.0433(4) Uani 1 1 d .
C1 C 0.27433(12) 0.31577(9) 0.50090(16) 0.0175(3) Uani 1 1 d .
C2 C 0.23413(16) 0.2500 0.5851(2) 0.0168(4) Uani 1 2 d S
C4 C 0.29365(14) 0.40595(10) 0.5107(2) 0.0273(4) Uani 1 1 d .
C5 C 0.36072(17) 0.43058(12) 0.3865(3) 0.0409(5) Uani 1 1 d .
H5A H 0.3740(19) 0.4879(16) 0.386(2) 0.053(7) Uiso 1 1 d .
H5B H 0.3280(19) 0.4183(14) 0.298(2) 0.048(7) Uiso 1 1 d .
H5C H 0.4329(19) 0.4037(14) 0.387(2) 0.044(6) Uiso 1 1 d .
C6 C 0.19255(17) 0.45824(12) 0.5084(3) 0.0357(5) Uani 1 1 d .
H6A H 0.1422(16) 0.4447(13) 0.576(2) 0.033(6) Uiso 1 1 d .
H6B H 0.2138(17) 0.5138(15) 0.522(2) 0.045(6) Uiso 1 1 d .
H6C H 0.1563(17) 0.4532(14) 0.423(3) 0.041(6) Uiso 1 1 d .
C7 C 0.36030(18) 0.42484(12) 0.6391(3) 0.0413(6) Uani 1 1 d .
H7A H 0.4251(19) 0.3911(14) 0.638(2) 0.045(6) Uiso 1 1 d .
H7B H 0.3861(19) 0.4801(15) 0.634(2) 0.048(7) Uiso 1 1 d .
H7C H 0.3226(19) 0.4174(14) 0.724(3) 0.046(7) Uiso 1 1 d .
C8 C 0.19024(19) 0.2500 0.7316(2) 0.0263(5) Uani 1 2 d S
C9 C 0.12155(18) 0.32295(17) 0.7618(2) 0.0426(6) Uani 1 1 d .
H9A H 0.0617(19) 0.3248(13) 0.703(2) 0.043(6) Uiso 1 1 d .
H9B H 0.1615(18) 0.3707(15) 0.757(3) 0.047(7) Uiso 1 1 d .
H9C H 0.0951(19) 0.3186(14) 0.853(3) 0.050(7) Uiso 1 1 d .
C10 C 0.2868(2) 0.2500 0.8302(3) 0.0322(6) Uani 1 2 d S
H10A H 0.264(3) 0.2500 0.926(4) 0.049(10) Uiso 1 2 d S
H10B H 0.3302(16) 0.2926(12) 0.818(2) 0.035(6) Uiso 1 1 d .
C16 C 0.02497(14) 0.32337(11) 0.42321(18) 0.0271(4) Uani 1 1 d .
C17 C 0.15020(15) 0.32394(10) 0.21235(17) 0.0270(4) Uani 1 1 d .

loop_
_atom_site_aniso_label
_atom_site_aniso_U_11
_atom_site_aniso_U_22
_atom_site_aniso_U_33
_atom_site_aniso_U_23
_atom_site_aniso_U_13
_atom_site_aniso_U_12
W1 0.01557(5) 0.01640(5) 0.01288(5) 0.000 -0.00049(3) 0.000
P1 0.0157(2) 0.0174(3) 0.0239(3) 0.000 0.0062(2) 0.000
O1 0.0288(7) 0.0463(8) 0.0468(8) 0.0006(7) 0.0027(6) 0.0164(7)
O2 0.0775(11) 0.0280(7) 0.0244(7) 0.0077(6) -0.0004(7) 0.0031(7)
C1 0.0142(7) 0.0167(8) 0.0216(8) -0.0023(6) -0.0021(6) 0.0014(6)
C2 0.0121(9) 0.0213(11) 0.0169(10) 0.000 -0.0034(8) 0.000
C4 0.0252(8) 0.0148(8) 0.0418(10) -0.0035(7) -0.0098(8) 0.0017(7)
C5 0.0376(11) 0.0199(9) 0.0654(16) 0.0098(10) 0.0005(11) -0.0074(8)
C6 0.0364(11) 0.0198(9) 0.0508(13) -0.0086(9) -0.0147(10) 0.0094(8)
C7 0.0399(11) 0.0210(9) 0.0630(16) -0.0120(10) -0.0255(12) 0.0028(8)
C8 0.0189(11) 0.0456(15) 0.0142(11) 0.000 -0.0009(9) 0.000
C9 0.0321(10) 0.0769(18) 0.0188(9) -0.0115(10) 0.0001(8) 0.0206(11)
C10 0.0277(13) 0.0489(18) 0.0201(12) 0.000 -0.0082(11) 0.000
C16 0.0234(8) 0.0325(9) 0.0253(8) 0.0031(7) -0.0007(7) 0.0034(7)
C17 0.0420(10) 0.0190(8) 0.0201(8) -0.0027(7) -0.0004(7) 0.0028(7)

loop_
_atom_type_symbol
_atom_type_description
_atom_type_scat_dispersion_real
_atom_type_scat_dispersion_imag
_atom_type_scat_source
C C 0.0033 0.0016 'International Tables Vol C Tables 4.2.6.8 and 6.1.1.4'
H H 0.0000 0.0000 'International Tables Vol C Tables 4.2.6.8 and 6.1.1.4'
O O 0.0106 0.0060 'International Tables Vol C Tables 4.2.6.8 and 6.1.1.4'
P P 0.1023 0.0942 'International Tables Vol C Tables 4.2.6.8 and 6.1.1.4'
W W -0.8490 6.8722 'International Tables Vol C Tables 4.2.6.8 and 6.1.1.4'

loop_
_geom_angle_atom_site_label_1
_geom_angle_atom_site_label_2
_geom_angle_atom_site_label_3
_geom_angle
_geom_angle_site_symmetry_1
_geom_angle_site_symmetry_3
C17 W1 C17 76.36(10) . 8_565
C17 W1 C16 124.76(7) . 8_565
C17 W1 C16 79.52(7) 8_565 8_565
C17 W1 C16 79.52(7) . .
C17 W1 C16 124.76(7) 8_565 .
C16 W1 C16 74.93(10) 8_565 .
C17 W1 C1 96.80(6) . .
C17 W1 C1 135.80(6) 8_565 .
C16 W1 C1 133.44(6) 8_565 .
C16 W1 C1 95.66(6) . .
C17 W1 C1 135.80(6) . 8_565
C17 W1 C1 96.80(6) 8_565 8_565
C16 W1 C1 95.66(6) 8_565 8_565
C16 W1 C1 133.44(6) . 8_565
C1 W1 C1 57.91(8) . 8_565
C17 W1 C2 133.81(6) . .
C17 W1 C2 133.81(6) 8_565 .
C16 W1 C2 98.04(6) 8_565 .
C16 W1 C2 98.04(6) . .
C1 W1 C2 37.13(5) . .
C1 W1 C2 37.13(5) 8_565 .
C17 W1 P1 91.79(5) . .
C17 W1 P1 91.79(5) 8_565 .
C16 W1 P1 138.07(5) 8_565 .
C16 W1 P1 138.07(5) . .
C1 W1 P1 44.30(4) . .
C1 W1 P1 44.30(4) 8_565 .
C2 W1 P1 59.45(5) . .
C1 P1 C1 75.23(10) 8_565 .
C1 P1 W1 61.70(5) 8_565 .
C1 P1 W1 61.70(5) . .
C2 C1 C4 139.63(15) . .
C2 C1 P1 93.10(10) . .
C4 C1 P1 124.06(12) . .
C2 C1 W1 72.78(10) . .
C4 C1 W1 128.21(11) . .
P1 C1 W1 74.00(5) . .
C1 C2 C1 97.91(17) . 8_565
C1 C2 C8 130.23(9) . .
C1 C2 C8 130.23(9) 8_565 .
C1 C2 W1 70.10(10) . .
C1 C2 W1 70.10(10) 8_565 .
C8 C2 W1 131.64(14) . .
C5 C4 C6 106.32(17) . .
C5 C4 C7 107.21(17) . .
C6 C4 C7 109.69(16) . .
C5 C4 C1 107.62(15) . .
C6 C4 C1 115.78(15) . .
C7 C4 C1 109.82(15) . .
C4 C5 H5A 111.2(14) . .
C4 C5 H5B 114.6(14) . .
H5A C5 H5B 106(2) . .
C4 C5 H5C 111.4(13) . .
H5A C5 H5C 106.9(19) . .
H5B C5 H5C 106.2(18) . .
C4 C6 H6A 113.6(13) . .
C4 C6 H6B 108.8(13) . .
H6A C6 H6B 108.7(19) . .
C4 C6 H6C 110.6(13) . .
H6A C6 H6C 105.9(18) . .
H6B C6 H6C 109(2) . .
C4 C7 H7A 108.4(13) . .
C4 C7 H7B 109.4(14) . .
H7A C7 H7B 106.1(19) . .
C4 C7 H7C 114.5(15) . .
H7A C7 H7C 109.4(19) . .
H7B C7 H7C 108.9(19) . .
C9 C8 C9 107.1(3) 8_565 .
C9 C8 C2 112.42(14) 8_565 .
C9 C8 C2 112.42(14) . .
C9 C8 C10 108.48(15) 8_565 .
C9 C8 C10 108.48(15) . .
C2 C8 C10 107.8(2) . .
C8 C9 H9A 110.6(14) . .
C8 C9 H9B 112.1(14) . .
H9A C9 H9B 111(2) . .
C8 C9 H9C 108.3(15) . .
H9A C9 H9C 108(2) . .
H9B C9 H9C 107(2) . .
C8 C10 H10A 112(2) . .
C8 C10 H10B 112.6(14) . .
H10A C10 H10B 107.3(17) . .
O1 C16 W1 176.99(17) . .
O2 C17 W1 178.18(15) . .

loop_
_geom_bond_atom_site_label_1
_geom_bond_atom_site_label_2
_geom_bond_distance
_geom_bond_site_symmetry_2
W1 C17 2.0137(18) .
W1 C17 2.0137(18) 8_565
W1 C16 2.0306(18) 8_565
W1 C16 2.0306(18) .
W1 C1 2.2872(15) .
W1 C1 2.2872(15) 8_565
W1 C2 2.323(2) .
W1 P1 2.4972(5) .
P1 C1 1.8143(16) 8_565
P1 C1 1.8143(16) .
O1 C16 1.140(2) .
O2 C17 1.145(2) .
C1 C2 1.468(2) .
C1 C4 1.540(2) .
C2 C1 1.468(2) 8_565
C2 C8 1.533(3) .
C4 C5 1.532(3) .
C4 C6 1.538(2) .
C4 C7 1.539(3) .
C5 H5A 0.98(3) .
C5 H5B 0.98(2) .
C5 H5C 1.01(2) .
C6 H6A 0.94(2) .
C6 H6B 0.98(2) .
C6 H6C 0.95(2) .
C7 H7A 0.99(2) .
C7 H7B 0.99(3) .
C7 H7C 0.97(2) .
C8 C9 1.526(3) 8_565
C8 C9 1.527(3) .
C8 C10 1.543(3) .
C9 H9A 0.95(2) .
C9 H9B 0.95(2) .
C9 H9C 0.95(2) .
C10 H10A 0.98(4) .
C10 H10B 0.91(2) .

loop_
_geom_torsion_atom_site_label_1
_geom_torsion_atom_site_label_2
_geom_torsion_atom_site_label_3
_geom_torsion_atom_site_label_4
_geom_torsion
_geom_torsion_site_symmetry_1
_geom_torsion_site_symmetry_4
C17 W1 P1 C1 -174.32(7) . 8_565
C17 W1 P1 C1 -97.91(7) 8_565 8_565
C16 W1 P1 C1 -21.65(10) 8_565 8_565
C16 W1 P1 C1 109.42(9) . 8_565
C1 W1 P1 C1 87.77(11) . 8_565
C2 W1 P1 C1 43.88(6) . 8_565
C17 W1 P1 C1 97.91(7) . .
C17 W1 P1 C1 174.32(7) 8_565 .
C16 W1 P1 C1 -109.42(9) 8_565 .
C16 W1 P1 C1 21.65(10) . .
C1 W1 P1 C1 -87.77(11) 8_565 .
C2 W1 P1 C1 -43.88(6) . .
C1 P1 C1 C2 5.61(13) 8_565 .
W1 P1 C1 C2 71.09(10) . .
C1 P1 C1 C4 168.86(10) 8_565 .
W1 P1 C1 C4 -125.65(14) . .
C1 P1 C1 W1 -65.49(5) 8_565 .
C17 W1 C1 C2 175.93(10) . .
C17 W1 C1 C2 -106.66(11) 8_565 .
C16 W1 C1 C2 21.27(13) 8_565 .
C16 W1 C1 C2 95.85(10) . .
C1 W1 C1 C2 -43.04(9) 8_565 .
P1 W1 C1 C2 -98.50(10) . .
C17 W1 C1 C4 35.48(15) . .
C17 W1 C1 C4 112.89(15) 8_565 .
C16 W1 C1 C4 -119.18(15) 8_565 .
C16 W1 C1 C4 -44.60(15) . .
C1 W1 C1 C4 176.51(13) 8_565 .
C2 W1 C1 C4 -140.45(19) . .
P1 W1 C1 C4 121.05(16) . .
C17 W1 C1 P1 -85.57(7) . .
C17 W1 C1 P1 -8.16(11) 8_565 .
C16 W1 C1 P1 119.77(8) 8_565 .
C16 W1 C1 P1 -165.65(6) . .
C1 W1 C1 P1 55.46(6) 8_565 .
C2 W1 C1 P1 98.50(10) . .
C4 C1 C2 C1 -165.14(13) . 8_565
P1 C1 C2 C1 -6.77(15) . 8_565
W1 C1 C2 C1 65.43(11) . 8_565
C4 C1 C2 C8 1.2(4) . .
P1 C1 C2 C8 159.54(19) . .
W1 C1 C2 C8 -128.3(2) . .
C4 C1 C2 W1 129.4(2) . .
P1 C1 C2 W1 -72.20(6) . .
C17 W1 C2 C1 -5.60(13) . .
C17 W1 C2 C1 112.26(9) 8_565 .
C16 W1 C2 C1 -164.57(9) 8_565 .
C16 W1 C2 C1 -88.77(10) . .
C1 W1 C2 C1 106.66(17) 8_565 .
P1 W1 C2 C1 53.33(8) . .
C17 W1 C2 C1 -112.26(9) . 8_565
C17 W1 C2 C1 5.60(13) 8_565 8_565
C16 W1 C2 C1 88.77(10) 8_565 8_565
C16 W1 C2 C1 164.57(9) . 8_565
C1 W1 C2 C1 -106.66(17) . 8_565
P1 W1 C2 C1 -53.33(8) . 8_565
C17 W1 C2 C8 121.07(8) . .
C17 W1 C2 C8 -121.07(8) 8_565 .
C16 W1 C2 C8 -37.90(5) 8_565 .
C16 W1 C2 C8 37.90(5) . .
C1 W1 C2 C8 126.67(8) . .
C1 W1 C2 C8 -126.67(8) 8_565 .
P1 W1 C2 C8 180.0 . .
C2 C1 C4 C5 168.4(2) . .
P1 C1 C4 C5 14.7(2) . .
W1 C1 C4 C5 -81.53(17) . .
C2 C1 C4 C6 -72.9(3) . .
P1 C1 C4 C6 133.46(16) . .
W1 C1 C4 C6 37.2(2) . .
C2 C1 C4 C7 52.0(3) . .
P1 C1 C4 C7 -101.67(18) . .
W1 C1 C4 C7 162.09(14) . .
C1 C2 C8 C9 159.4(2) . 8_565
C1 C2 C8 C9 -38.4(3) 8_565 8_565
W1 C2 C8 C9 60.50(16) . 8_565
C1 C2 C8 C9 38.4(3) . .
C1 C2 C8 C9 -159.4(2) 8_565 .
W1 C2 C8 C9 -60.50(16) . .
C1 C2 C8 C10 -81.06(19) . .
C1 C2 C8 C10 81.05(19) 8_565 .
W1 C2 C8 C10 180.0 . .
